data_4113972
loop_
_publ_author_name
'F. A. Cotton'
'James P. Donahue'
'Carlos A. Murillo'
'Lisa M. P\'erez'
'Rongmin Yu'

_publ_section_title
;
 Cyclic Polyamidato Dianions as Bridges between Mo24+ Units: Synthesis,
 Crystal Structures, Electrochemistry, Absorption Spectra, and Electronic
 Structures
;
_journal_name_full 'Journal of the American Chemical Society'
_journal_page_first 8900
_journal_page_last 8910
_journal_paper_doi 10.1021/ja0358044
_journal_volume 125
_journal_year 2003
_chemical_compound_source synthesized
_chemical_formula_moiety
;
[[(H3 C O C6 H4 N)2 C H]3 Mo2]2 (O C N (C H) N C O (C H))
;
_chemical_formula_structural
;
 [Mo2(DAniF)3]2(mu-4,6-dioxypyrimidinate)
;
_chemical_formula_sum 'C94 H92 Mo4 N14 O14'
_chemical_formula_weight 2025.58
_chemical_name_systematic
; 
 ? 
;
_space_group_IT_number 14
_symmetry_cell_setting monoclinic
_symmetry_space_group_name_Hall '-P 2yn'
_symmetry_space_group_name_H-M 'P 1 21/n 1'
_atom_sites_solution_hydrogens geom
_atom_sites_solution_primary direct
_atom_sites_solution_secondary difmap
_audit_creation_method SHELXL
_cell_angle_alpha 90.00
_cell_angle_beta 90.717(10)
_cell_angle_gamma 90.00
_cell_formula_units_Z 4
_cell_length_a 10.613(2)
_cell_length_b 24.806(4)
_cell_length_c 33.840(2)
_cell_measurement_reflns_used 248
_cell_measurement_temperature 213(2)
_cell_measurement_theta_max 20.8
_cell_measurement_theta_min 9.1
_cell_volume 8908(2)
_computing_cell_refinement 'MADNES (Enraf-Nonius, 1989)'
_computing_data_collection 'MADNES (Enraf-Nonius, 1989)'
_computing_data_reduction 'PROCOR (Kabsch, 1988)'
_computing_molecular_graphics 'SHELXTL V.5 (Siemens, 1994)'
_computing_publication_material CIFTAB
_computing_structure_refinement 'SHELXL-93 (Sheldrick, 1993)'
_computing_structure_solution 'SHELXS-86 (Sheldrick, 1990)'
_diffrn_ambient_temperature 213(2)
_diffrn_measurement_device 'Enraf-Nonius FAST area detector'
_diffrn_measurement_method 'ellipsoid-mask fitting'
_diffrn_radiation_monochromator graphite
_diffrn_radiation_source 'fine-focus sealed tube'
_diffrn_radiation_type MoK\a
_diffrn_radiation_wavelength 0.71073
_diffrn_reflns_av_R_equivalents 0.0704
_diffrn_reflns_av_sigmaI/netI 0.0473
_diffrn_reflns_limit_h_max 10
_diffrn_reflns_limit_h_min -11
_diffrn_reflns_limit_k_max 25
_diffrn_reflns_limit_k_min -26
_diffrn_reflns_limit_l_max 36
_diffrn_reflns_limit_l_min -35
_diffrn_reflns_number 35898
_diffrn_reflns_theta_max 22.53
_diffrn_reflns_theta_min 1.98
_diffrn_standards_number 'none (area detector data)'
_exptl_absorpt_coefficient_mu 0.623
_exptl_absorpt_correction_T_max 0.9404
_exptl_absorpt_correction_T_min 0.7888
_exptl_absorpt_correction_type none
_exptl_crystal_colour orange
_exptl_crystal_density_diffrn 1.510
_exptl_crystal_density_method none
_exptl_crystal_description plate
_exptl_crystal_F_000 4136
_exptl_crystal_size_max 0.40
_exptl_crystal_size_mid 0.25
_exptl_crystal_size_min 0.10
_refine_diff_density_max 0.672
_refine_diff_density_min -0.619
_refine_diff_density_rms 0.096
_refine_ls_extinction_method none
_refine_ls_goodness_of_fit_all 1.102
_refine_ls_goodness_of_fit_obs 1.076
_refine_ls_hydrogen_treatment noref
_refine_ls_matrix_type full
_refine_ls_number_parameters 1094
_refine_ls_number_reflns 11400
_refine_ls_number_restraints 0
_refine_ls_restrained_S_all 1.148
_refine_ls_restrained_S_obs 1.076
_refine_ls_R_factor_all 0.0720
_refine_ls_R_factor_obs 0.0524
_refine_ls_shift/esd_max -0.023
_refine_ls_shift/esd_mean 0.000
_refine_ls_structure_factor_coef Fsqd
_refine_ls_weighting_details 'w=1/[\s^2^(Fo^2^)+(0.0420P)^2^+40.4575P] where P=(Fo^2^+2Fc^2^)/3'
_refine_ls_weighting_scheme calc
_refine_ls_wR_factor_all 0.1430
_refine_ls_wR_factor_obs 0.1176
_reflns_number_observed 9030
_reflns_number_total 11461
_reflns_observed_criterion >2sigma(I)
_cod_data_source_file ja0358044si20030425_064324_6.cif
_cod_data_source_block '[Mo2(DAniF)3]2(mu-4,6-dioxypyrimidinate)(2)'
_cod_depositor_comments
;
The following automatic conversions were performed:

'_refine_ls_weighting_scheme' value 'calc
w=1/[\s^2^(Fo^2^)+(0.0420P)^2^+40.4575P] where P=(Fo^2^+2Fc^2^)/3'
was changed to 'calc'. New tag '_refine_ls_weighting_details' was
created. The value of the new tag was set to
'w=1/[\s^2^(Fo^2^)+(0.0420P)^2^+40.4575P] where P=(Fo^2^+2Fc^2^)/3'.

Automatic conversion script
Id: cif_fix_values 3143 2015-03-26 13:38:13Z robertas 
;
_cod_original_cell_volume 8908.6(21)
_cod_database_code 4113972

loop_
_symmetry_equiv_pos_as_xyz
'x, y, z'
'-x+1/2, y+1/2, -z+1/2'
'-x, -y, -z'
'x-1/2, -y-1/2, z-1/2'

loop_
_atom_site_aniso_label
_atom_site_aniso_U_11
_atom_site_aniso_U_22
_atom_site_aniso_U_33
_atom_site_aniso_U_23
_atom_site_aniso_U_13
_atom_site_aniso_U_12
Mo1 0.0317(3) 0.0287(3) 0.0246(3) 0.0025(2) -0.0015(2) 0.0013(2)
Mo2 0.0311(3) 0.0284(3) 0.0248(3) 0.0018(2) -0.0016(2) 0.0000(2)
Mo3 0.0298(3) 0.0463(4) 0.0283(3) -0.0041(2) -0.0040(2) -0.0017(2)
Mo4 0.0282(3) 0.0519(4) 0.0260(3) -0.0017(3) -0.0020(2) -0.0083(3)
O1 0.053(3) 0.034(2) 0.036(3) -0.008(2) -0.007(2) 0.013(2)
O2 0.063(3) 0.042(3) 0.045(3) -0.018(2) -0.022(2) 0.017(2)
O3 0.114(5) 0.067(4) 0.079(4) 0.036(3) 0.004(4) 0.008(4)
O4 0.035(3) 0.084(4) 0.097(5) -0.025(3) -0.002(3) 0.009(3)
O6 0.108(5) 0.048(4) 0.105(5) -0.013(3) -0.013(4) 0.017(3)
O8 0.108(5) 0.047(3) 0.082(4) 0.019(3) 0.009(4) -0.023(3)
O10 0.057(3) 0.081(4) 0.069(4) -0.001(3) 0.021(3) -0.019(3)
O11 0.061(4) 0.090(4) 0.059(3) -0.024(3) -0.007(3) -0.023(3)
O12 0.064(3) 0.051(3) 0.076(4) -0.009(3) 0.014(3) -0.012(3)
N1 0.040(3) 0.031(3) 0.039(3) 0.003(2) 0.002(2) 0.001(3)
N2 0.031(3) 0.033(3) 0.035(3) 0.000(2) -0.001(2) 0.000(2)
N3 0.046(3) 0.029(3) 0.031(3) 0.003(2) -0.009(2) 0.001(2)
N4 0.037(3) 0.029(3) 0.034(3) 0.000(2) -0.009(2) 0.002(2)
N5 0.034(3) 0.046(3) 0.032(3) 0.011(3) 0.000(2) 0.003(2)
N6 0.033(3) 0.037(3) 0.036(3) 0.012(2) -0.003(2) 0.002(2)
N7 0.041(4) 0.086(5) 0.037(3) -0.025(3) -0.003(3) 0.007(3)
N8 0.028(3) 0.099(5) 0.031(3) -0.011(3) 0.000(2) -0.012(3)
N9 0.043(3) 0.050(4) 0.031(3) -0.002(3) -0.006(2) -0.015(3)
N10 0.049(3) 0.059(4) 0.022(3) 0.005(3) 0.000(2) -0.024(3)
N11 0.038(3) 0.030(3) 0.035(3) 0.002(2) 0.001(2) -0.008(2)
N12 0.036(3) 0.034(3) 0.029(3) 0.001(2) -0.004(2) -0.001(2)
N13 0.031(3) 0.033(3) 0.028(3) -0.008(2) -0.005(2) 0.010(2)
N14 0.030(3) 0.039(3) 0.030(3) -0.007(2) -0.007(2) 0.009(2)
C1 0.043(4) 0.039(4) 0.032(4) -0.005(3) -0.010(3) 0.014(3)
C2 0.046(4) 0.055(5) 0.037(4) -0.017(3) -0.013(3) 0.015(3)
C3 0.030(3) 0.034(3) 0.033(4) -0.004(3) 0.001(3) 0.006(3)
C4 0.073(5) 0.042(4) 0.047(5) -0.017(3) -0.028(4) 0.025(4)
C5 0.033(4) 0.039(4) 0.029(3) 0.003(3) 0.010(3) -0.007(3)
C6 0.038(4) 0.033(4) 0.044(4) 0.008(3) -0.004(3) -0.004(3)
C7 0.054(4) 0.049(5) 0.047(5) 0.006(4) 0.002(4) -0.007(3)
C8 0.072(6) 0.069(6) 0.050(5) 0.022(4) 0.013(4) -0.007(5)
C9 0.064(5) 0.045(5) 0.063(6) 0.021(4) 0.006(4) -0.003(4)
C10 0.055(5) 0.035(4) 0.074(6) 0.005(4) 0.005(4) 0.005(3)
C11 0.051(4) 0.038(4) 0.045(4) 0.006(3) -0.001(3) -0.004(3)
C12 0.135(9) 0.057(6) 0.111(9) 0.032(6) 0.005(7) 0.034(6)
C13 0.033(4) 0.038(4) 0.026(3) -0.003(3) 0.002(3) 0.003(3)
C14 0.036(4) 0.048(4) 0.069(5) -0.013(4) -0.003(4) -0.007(3)
C15 0.033(4) 0.068(5) 0.076(6) -0.015(4) 0.002(4) -0.005(4)
C16 0.032(4) 0.057(5) 0.053(5) -0.003(4) -0.004(3) 0.004(3)
C17 0.046(4) 0.039(4) 0.044(4) -0.006(3) -0.006(3) 0.006(3)
C18 0.031(4) 0.050(4) 0.046(4) -0.007(3) -0.007(3) 0.000(3)
C19 0.060(6) 0.087(8) 0.151(10) -0.042(7) -0.010(6) 0.029(5)
C20 0.043(4) 0.044(4) 0.026(3) -0.007(3) -0.005(3) -0.008(3)
C21 0.059(4) 0.037(4) 0.029(4) -0.001(3) -0.019(3) 0.007(3)
C22 0.050(4) 0.048(5) 0.047(4) 0.008(3) -0.005(3) 0.001(3)
C23 0.068(5) 0.058(5) 0.042(4) 0.008(4) 0.000(4) 0.020(4)
C28 0.043(4) 0.030(4) 0.042(4) -0.003(3) -0.014(3) -0.001(3)
C29 0.061(5) 0.038(4) 0.054(5) -0.001(3) 0.000(4) 0.009(3)
C30 0.077(6) 0.039(5) 0.077(6) 0.009(4) -0.014(5) 0.006(4)
C31 0.068(5) 0.040(5) 0.075(6) -0.022(4) -0.015(4) 0.005(4)
C32 0.079(6) 0.051(5) 0.052(5) -0.013(4) -0.008(4) 0.011(4)
C33 0.068(5) 0.040(4) 0.057(5) 0.001(4) -0.015(4) 0.003(4)
C34 0.114(9) 0.060(6) 0.132(10) 0.021(6) -0.007(7) 0.016(6)
C35 0.031(4) 0.056(5) 0.030(4) 0.012(3) 0.010(3) 0.001(3)
C43 0.044(4) 0.042(4) 0.035(4) 0.012(3) 0.004(3) -0.006(3)
C44 0.042(4) 0.060(5) 0.057(5) 0.017(4) -0.002(4) -0.010(4)
C45 0.049(5) 0.061(5) 0.060(5) 0.011(4) 0.008(4) -0.023(4)
C46 0.077(6) 0.039(4) 0.050(5) 0.005(4) 0.005(4) -0.018(4)
C47 0.064(5) 0.038(4) 0.045(4) 0.008(3) -0.008(4) -0.006(4)
C48 0.040(4) 0.034(4) 0.050(4) 0.007(3) -0.003(3) -0.005(3)
C49 0.147(10) 0.056(6) 0.083(7) 0.030(5) -0.004(7) -0.027(6)
C50 0.035(4) 0.101(7) 0.030(4) -0.019(4) 0.000(3) 0.006(4)
C51 0.047(4) 0.061(5) 0.047(4) -0.004(4) -0.005(3) 0.016(4)
C58 0.022(4) 0.101(6) 0.041(4) -0.009(4) -0.005(3) 0.002(4)
C59 0.049(5) 0.095(6) 0.027(4) -0.006(4) 0.007(3) -0.002(4)
C60 0.048(5) 0.083(6) 0.048(5) 0.001(4) 0.023(4) -0.004(4)
C61 0.034(4) 0.070(5) 0.051(5) 0.015(4) 0.002(3) -0.002(4)
C62 0.029(4) 0.087(6) 0.040(4) -0.002(4) -0.006(3) -0.010(4)
C63 0.032(4) 0.107(7) 0.030(4) -0.012(4) 0.006(3) -0.010(4)
C64 0.059(5) 0.074(6) 0.085(7) 0.009(5) 0.014(5) -0.013(5)
C65 0.051(4) 0.065(5) 0.027(4) 0.010(3) -0.006(3) -0.017(4)
C66 0.041(4) 0.045(4) 0.029(4) 0.011(3) -0.009(3) -0.007(3)
C67 0.041(4) 0.063(5) 0.046(4) -0.011(4) -0.005(3) -0.002(4)
C68 0.041(4) 0.071(5) 0.055(5) -0.019(4) 0.003(4) -0.012(4)
C69 0.054(5) 0.046(4) 0.033(4) -0.005(3) -0.014(3) -0.010(3)
C70 0.083(6) 0.088(6) 0.034(4) -0.010(4) -0.001(4) -0.024(5)
C71 0.064(5) 0.104(7) 0.041(5) -0.003(4) 0.004(4) -0.046(5)
C73 0.047(4) 0.068(5) 0.021(3) 0.003(3) 0.001(3) -0.025(4)
C74 0.035(4) 0.078(6) 0.054(5) -0.002(4) 0.004(4) -0.021(4)
C75 0.040(4) 0.063(5) 0.067(5) -0.006(4) 0.016(4) -0.009(4)
C76 0.055(5) 0.061(5) 0.046(4) -0.007(4) 0.013(4) -0.021(4)
C77 0.052(5) 0.071(6) 0.059(5) 0.009(4) -0.010(4) -0.030(4)
C78 0.060(5) 0.069(6) 0.049(5) 0.012(4) -0.019(4) -0.024(4)
C79 0.067(6) 0.055(6) 0.216(14) -0.028(7) 0.034(7) 0.014(5)
C80 0.028(3) 0.039(4) 0.034(4) 0.006(3) 0.005(3) -0.003(3)
C88 0.035(4) 0.036(4) 0.030(4) 0.001(3) -0.002(3) 0.007(3)
C89 0.036(4) 0.054(5) 0.050(5) -0.004(4) 0.007(3) -0.004(3)
C90 0.055(5) 0.065(6) 0.057(5) -0.024(4) 0.006(4) -0.008(4)
C91 0.060(5) 0.041(5) 0.071(6) -0.035(4) -0.017(4) 0.003(4)
C92 0.080(6) 0.037(4) 0.071(6) 0.010(4) -0.028(5) -0.015(4)
C93 0.075(5) 0.039(4) 0.050(5) 0.010(4) -0.016(4) -0.017(4)

loop_
_atom_site_label
_atom_site_type_symbol
_atom_site_fract_x
_atom_site_fract_y
_atom_site_fract_z
_atom_site_U_iso_or_equiv
_atom_site_thermal_displace_type
_atom_site_occupancy
_atom_site_calc_flag
_atom_site_refinement_flags
_atom_site_disorder_group
Mo1 Mo 1.17255(5) 0.74158(2) 0.348124(15) 0.0284(2) Uani 1 d . .
Mo2 Mo 1.08827(5) 0.81487(2) 0.332717(14) 0.0281(2) Uani 1 d . .
Mo3 Mo 0.77438(5) 0.75040(2) 0.13895(2) 0.0348(2) Uani 1 d . .
Mo4 Mo 0.86583(5) 0.82052(2) 0.15746(2) 0.0354(2) Uani 1 d . .
O1 O 1.0955(4) 0.6970(2) 0.30093(12) 0.0411(11) Uani 1 d . .
O2 O 0.8489(4) 0.7010(2) 0.18475(13) 0.0502(13) Uani 1 d . .
O3 O 1.0936(6) 0.5401(2) 0.4803(2) 0.087(2) Uani 1 d . .
O4 O 0.4664(5) 0.9089(2) 0.3831(2) 0.072(2) Uani 1 d . .
O6 O 0.9925(6) 1.0512(2) 0.4416(2) 0.087(2) Uani 1 d . .
O8 O 1.3246(6) 1.0470(2) 0.2366(2) 0.079(2) Uani 1 d . .
O10 O 1.4539(5) 0.9356(2) 0.1279(2) 0.069(2) Uani 1 d . .
O11 O 0.3874(5) 0.6837(2) -0.0220(2) 0.070(2) Uani 1 d . .
O12 O 0.9027(5) 1.0840(2) 0.0836(2) 0.0639(15) Uani 1 d . .
N1 N 1.0130(5) 0.7155(2) 0.3806(2) 0.0367(13) Uani 1 d . .
N2 N 0.9173(4) 0.7955(2) 0.36444(15) 0.0330(12) Uani 1 d . .
N3 N 1.2612(5) 0.7741(2) 0.40042(15) 0.0351(12) Uani 1 d . .
N4 N 1.1637(5) 0.8541(2) 0.38379(14) 0.0334(12) Uani 1 d . .
N5 N 1.3338(5) 0.7577(2) 0.31285(15) 0.0373(13) Uani 1 d . .
N6 N 1.2456(5) 0.8400(2) 0.29787(15) 0.0353(12) Uani 1 d . .
N7 N 0.9318(5) 0.7241(3) 0.1053(2) 0.055(2) Uani 1 d . .
N8 N 1.0378(5) 0.7975(3) 0.1288(2) 0.053(2) Uani 1 d . .
N9 N 0.6955(5) 0.7887(2) 0.08906(15) 0.0415(14) Uani 1 d . .
N10 N 0.8043(5) 0.8649(2) 0.10684(15) 0.0434(14) Uani 1 d . .
N11 N 0.6141(5) 0.7683(2) 0.17449(15) 0.0342(12) Uani 1 d . .
N12 N 0.7111(5) 0.8474(2) 0.19122(14) 0.0331(12) Uani 1 d . .
N13 N 1.0164(4) 0.7766(2) 0.27724(14) 0.0307(12) Uani 1 d . .
N14 N 0.9252(4) 0.7791(2) 0.21252(14) 0.0333(12) Uani 1 d . .
C1 C 1.0299(6) 0.7209(3) 0.2737(2) 0.038(2) Uani 1 d . .
C2 C 0.9138(6) 0.7231(3) 0.2128(2) 0.046(2) Uani 1 d . .
C3 C 0.9692(5) 0.8014(3) 0.2454(2) 0.0320(14) Uani 1 d . .
H3 H 0.9668(5) 0.8388(3) 0.2464(2) 0.038 Uiso 1 calc R .
C4 C 0.9735(7) 0.6945(3) 0.2424(2) 0.054(2) Uani 1 d . .
H4 H 0.9758(7) 0.6570(3) 0.2413(2) 0.065 Uiso 1 calc R .
C5 C 0.9164(6) 0.7483(2) 0.3825(2) 0.0337(15) Uani 1 d . .
H5 H 0.8460(6) 0.7381(2) 0.3967(2) 0.040 Uiso 1 calc R .
C6 C 1.0166(6) 0.6682(3) 0.4042(2) 0.038(2) Uani 1 d . .
C7 C 0.9831(7) 0.6693(3) 0.4440(2) 0.050(2) Uani 1 d . .
H7 H 0.9437(7) 0.6994(3) 0.4545(2) 0.060 Uiso 1 calc R .
C8 C 1.0091(8) 0.6249(3) 0.4678(2) 0.064(2) Uani 1 d . .
H8 H 0.9873(8) 0.6258(3) 0.4943(2) 0.076 Uiso 1 calc R .
C9 C 1.0663(7) 0.5800(3) 0.4530(2) 0.057(2) Uani 1 d . .
C10 C 1.0952(7) 0.5775(3) 0.4134(2) 0.055(2) Uani 1 d . .
H10 H 1.1319(7) 0.5468(3) 0.4029(2) 0.066 Uiso 1 calc R .
C11 C 1.0687(6) 0.6217(3) 0.3896(2) 0.045(2) Uani 1 d . .
H11 H 1.0870(6) 0.6198(3) 0.3628(2) 0.054 Uiso 1 calc R .
C12 C 1.1583(11) 0.4944(4) 0.4665(3) 0.101(4) Uani 1 d . .
H12A H 1.1689(67) 0.4690(14) 0.4878(7) 0.152 Uiso 1 calc R .
H12B H 1.2395(31) 0.5050(6) 0.4570(22) 0.152 Uiso 1 calc R .
H12C H 1.1107(37) 0.4779(19) 0.4455(16) 0.152 Uiso 1 calc R .
C13 C 0.8040(6) 0.8263(2) 0.3677(2) 0.0323(14) Uani 1 d . .
C14 C 0.6869(6) 0.8046(3) 0.3578(2) 0.051(2) Uani 1 d . .
H14 H 0.6823(6) 0.7699(3) 0.3476(2) 0.061 Uiso 1 calc R .
C15 C 0.5775(7) 0.8336(3) 0.3628(2) 0.059(2) Uani 1 d . .
H15 H 0.5005(7) 0.8186(3) 0.3554(2) 0.071 Uiso 1 calc R .
C16 C 0.5814(6) 0.8843(3) 0.3787(2) 0.047(2) Uani 1 d . .
C17 C 0.6949(6) 0.9070(3) 0.3887(2) 0.043(2) Uani 1 d . .
H17 H 0.6982(6) 0.9417(3) 0.3990(2) 0.051 Uiso 1 calc R .
C18 C 0.8061(6) 0.8777(3) 0.3834(2) 0.043(2) Uani 1 d . .
H18 H 0.8829(6) 0.8931(3) 0.3905(2) 0.051 Uiso 1 calc R .
C19 C 0.4641(9) 0.9624(4) 0.3953(4) 0.099(4) Uani 1 d . .
H19A H 0.3784(10) 0.9747(10) 0.3961(23) 0.149 Uiso 1 calc R .
H19B H 0.5105(62) 0.9840(6) 0.3770(13) 0.149 Uiso 1 calc R .
H19C H 0.5017(67) 0.9653(6) 0.4211(10) 0.149 Uiso 1 calc R .
C20 C 1.2374(6) 0.8254(3) 0.4077(2) 0.038(2) Uani 1 d . .
H20 H 1.2728(6) 0.8416(3) 0.4300(2) 0.045 Uiso 1 calc R .
C21 C 1.3414(7) 0.7459(3) 0.4273(2) 0.042(2) Uani 1 d . .
C22 C 1.3192(7) 0.6930(3) 0.4362(2) 0.049(2) Uani 1 d . .
H22 H 1.2514(7) 0.6759(3) 0.4238(2) 0.058 Uiso 1 calc R .
C23 C 1.3918(7) 0.6632(3) 0.4627(2) 0.056(2) Uani 1 d . .
H23 H 1.3856(7) 0.6258(3) 0.4622(2) 0.067 Uiso 1 calc R 1
O5A O 1.5376(12) 0.6591(5) 0.5146(4) 0.055(2) Uiso 0.442(7) d P 1
C24A C 1.4621(17) 0.6837(7) 0.4862(5) 0.041(2) Uiso 0.442(7) d P 1
C25A C 1.4848(16) 0.7394(6) 0.4823(5) 0.046(3) Uiso 0.442(7) d P 1
H25A H 1.5443(16) 0.7562(6) 0.4986(5) 0.055 Uiso 0.442(7) calc PR 1
C26A C 1.4175(15) 0.7699(7) 0.4538(5) 0.044(3) Uiso 0.442(7) d P 1
H26A H 1.4261(15) 0.8072(7) 0.4534(5) 0.052 Uiso 0.442(7) calc PR 1
C27A C 1.5134(21) 0.6038(9) 0.5196(7) 0.068(4) Uiso 0.442(7) d P 1
H27A H 1.5546(105) 0.5913(14) 0.5432(21) 0.103 Uiso 0.442(7) calc PR 1
H27B H 1.5448(111) 0.5843(11) 0.4973(19) 0.103 Uiso 0.442(7) calc PR 1
H27C H 1.4242(23) 0.5982(11) 0.5215(40) 0.103 Uiso 0.442(7) calc PR 1
O5B O 1.5974(10) 0.6661(4) 0.5022(3) 0.055(2) Uiso 0.558(7) d P 2
C24B C 1.5127(13) 0.6908(5) 0.4769(4) 0.041(2) Uiso 0.558(7) d P 2
C25B C 1.5456(13) 0.7395(5) 0.4629(4) 0.046(3) Uiso 0.558(7) d P 2
H25B H 1.6228(13) 0.7542(5) 0.4706(4) 0.055 Uiso 0.558(7) calc PR 2
C26B C 1.4679(12) 0.7686(5) 0.4373(4) 0.044(3) Uiso 0.558(7) d P 2
H26B H 1.4941(12) 0.8013(5) 0.4268(4) 0.052 Uiso 0.558(7) calc PR 2
C27B C 1.5643(16) 0.6135(7) 0.5160(5) 0.068(4) Uiso 0.558(7) d P 2
H27D H 1.4865(55) 0.6154(10) 0.5301(28) 0.103 Uiso 0.558(7) calc PR 2
H27E H 1.6297(50) 0.6002(19) 0.5332(25) 0.103 Uiso 0.558(7) calc PR 2
H27F H 1.5545(98) 0.5896(12) 0.4938(6) 0.103 Uiso 0.558(7) calc PR 2
C28 C 1.1288(6) 0.9057(2) 0.3978(2) 0.038(2) Uani 1 d . .
C29 C 1.1208(7) 0.9493(3) 0.3730(2) 0.051(2) Uani 1 d . .
H29 H 1.1448(7) 0.9458(3) 0.3467(2) 0.061 Uiso 1 calc R .
C30 C 1.0767(8) 0.9990(3) 0.3867(3) 0.065(2) Uani 1 d . .
H30 H 1.0724(8) 1.0286(3) 0.3698(3) 0.078 Uiso 1 calc R .
C31 C 1.0399(8) 1.0038(3) 0.4254(3) 0.061(2) Uani 1 d . .
C32 C 1.0440(8) 0.9605(3) 0.4504(2) 0.061(2) Uani 1 d . .
H32 H 1.0164(8) 0.9638(3) 0.4762(2) 0.073 Uiso 1 calc R .
C33 C 1.0889(7) 0.9126(3) 0.4369(2) 0.055(2) Uani 1 d . .
H33 H 1.0934(7) 0.8835(3) 0.4542(2) 0.066 Uiso 1 calc R .
C34 C 0.9810(11) 1.0951(4) 0.4166(3) 0.102(4) Uani 1 d . .
H34A H 0.9438(69) 1.1246(11) 0.4306(7) 0.153 Uiso 1 calc R .
H34B H 0.9283(62) 1.0856(10) 0.3944(12) 0.153 Uiso 1 calc R .
H34C H 1.0628(13) 1.1054(20) 0.4075(19) 0.153 Uiso 1 calc R .
C35 C 1.3377(6) 0.8044(3) 0.2941(2) 0.039(2) Uani 1 d . .
H35 H 1.4058(6) 0.8124(3) 0.2781(2) 0.047 Uiso 1 calc R .
O7A O 1.7338(9) 0.6175(4) 0.2910(3) 0.051(2) Uiso 0.543(5) d P 1
C36A C 1.4360(16) 0.7256(6) 0.3084(5) 0.028(2) Uiso 0.543(5) d P 1
C37A C 1.4990(12) 0.7196(5) 0.2739(4) 0.038(2) Uiso 0.543(5) d P 1
H37A H 1.4713(12) 0.7400(5) 0.2525(4) 0.046 Uiso 0.543(5) calc PR 1
C38A C 1.5997(12) 0.6861(5) 0.2682(4) 0.042(3) Uiso 0.543(5) d P 1
H38A H 1.6418(12) 0.6862(5) 0.2443(4) 0.051 Uiso 0.543(5) calc PR 1
C39A C 1.6381(12) 0.6520(6) 0.2986(4) 0.034(2) Uiso 0.543(5) d P 1
C40A C 1.5718(13) 0.6535(6) 0.3342(4) 0.048(3) Uiso 0.543(5) d P 1
H40A H 1.5933(13) 0.6302(6) 0.3548(4) 0.058 Uiso 0.543(5) calc PR 1
C41A C 1.4737(12) 0.6900(5) 0.3384(4) 0.042(3) Uiso 0.543(5) d P 1
H41A H 1.4311(12) 0.6908(5) 0.3623(4) 0.051 Uiso 0.543(5) calc PR 1
C42A C 1.8095(15) 0.6025(6) 0.3226(5) 0.061(3) Uiso 0.543(5) d P 1
H42A H 1.8636(69) 0.5735(28) 0.3148(10) 0.091 Uiso 0.543(5) calc PR 1
H42B H 1.7577(15) 0.5910(40) 0.3441(12) 0.091 Uiso 0.543(5) calc PR 1
H42C H 1.8598(71) 0.6327(13) 0.3309(20) 0.091 Uiso 0.543(5) calc PR 1
O7B O 1.7123(10) 0.5973(4) 0.3129(3) 0.051(2) Uiso 0.457(5) d P 2
C36B C 1.4314(19) 0.7136(7) 0.3071(6) 0.028(2) Uiso 0.457(5) d P 2
C37B C 1.5417(14) 0.7215(6) 0.2853(5) 0.038(2) Uiso 0.457(5) d P 2
H37B H 1.5523(14) 0.7528(6) 0.2706(5) 0.046 Uiso 0.457(5) calc PR 2
C38B C 1.6354(15) 0.6819(7) 0.2858(5) 0.042(3) Uiso 0.457(5) d P 2
H38B H 1.7069(15) 0.6862(7) 0.2705(5) 0.051 Uiso 0.457(5) calc PR 2
C39B C 1.6227(15) 0.6372(6) 0.3086(5) 0.034(2) Uiso 0.457(5) d P 2
C40B C 1.5163(15) 0.6305(7) 0.3296(5) 0.048(3) Uiso 0.457(5) d P 2
H40B H 1.5061(15) 0.5991(7) 0.3442(5) 0.058 Uiso 0.457(5) calc PR 2
C41B C 1.4228(15) 0.6687(6) 0.3300(4) 0.042(3) Uiso 0.457(5) d P 2
H41B H 1.3531(15) 0.6638(6) 0.3460(4) 0.051 Uiso 0.457(5) calc PR 2
C42B C 1.8327(17) 0.6062(7) 0.2920(6) 0.061(3) Uiso 0.457(5) d P 2
H42D H 1.8901(45) 0.5774(27) 0.2982(29) 0.091 Uiso 0.457(5) calc PR 2
H42E H 1.8689(59) 0.6399(24) 0.3003(27) 0.091 Uiso 0.457(5) calc PR 2
H42F H 1.8170(24) 0.6070(50) 0.2640(6) 0.091 Uiso 0.457(5) calc PR 2
C43 C 1.2633(6) 0.8930(3) 0.2819(2) 0.040(2) Uani 1 d . .
C44 C 1.3832(7) 0.9172(3) 0.2809(2) 0.053(2) Uani 1 d . .
H44 H 1.4530(7) 0.8986(3) 0.2906(2) 0.064 Uiso 1 calc R .
C45 C 1.3976(7) 0.9679(3) 0.2659(2) 0.057(2) Uani 1 d . .
H45 H 1.4776(7) 0.9831(3) 0.2653(2) 0.068 Uiso 1 calc R .
C46 C 1.2957(8) 0.9970(3) 0.2516(2) 0.055(2) Uani 1 d . .
C47 C 1.1782(7) 0.9748(3) 0.2537(2) 0.049(2) Uani 1 d . .
H47 H 1.1082(7) 0.9943(3) 0.2451(2) 0.059 Uiso 1 calc R .
C48 C 1.1630(6) 0.9230(3) 0.2685(2) 0.042(2) Uani 1 d . .
H48 H 1.0825(6) 0.9082(3) 0.2695(2) 0.050 Uiso 1 calc R .
C49 C 1.2242(11) 1.0794(4) 0.2226(3) 0.096(3) Uani 1 d . .
H49A H 1.2572(11) 1.1119(14) 0.2113(21) 0.143 Uiso 1 calc R .
H49B H 1.1699(41) 1.0883(26) 0.2441(5) 0.143 Uiso 1 calc R .
H49C H 1.1771(44) 1.0600(12) 0.2028(16) 0.143 Uiso 1 calc R .
C50 C 1.0363(7) 0.7531(4) 0.1072(2) 0.056(2) Uani 1 d . .
H50 H 1.1077(7) 0.7424(4) 0.0936(2) 0.067 Uiso 1 calc R .
C51 C 0.9300(7) 0.6774(3) 0.0819(2) 0.052(2) Uani 1 d . .
O9A O 0.8710(11) 0.5463(5) -0.0007(3) 0.093(3) Uiso 0.625(5) d P 1
C52A C 0.9619(11) 0.6745(5) 0.0424(4) 0.055(3) Uiso 0.625(5) d P 1
H52A H 0.9971(11) 0.7052(5) 0.0311(4) 0.066 Uiso 0.625(5) calc PR 1
C53A C 0.9463(13) 0.6306(6) 0.0184(4) 0.070(3) Uiso 0.625(5) d P 1
H53A H 0.9772(13) 0.6320(6) -0.0071(4) 0.085 Uiso 0.625(5) calc PR 1
C54A C 0.8940(15) 0.5900(7) 0.0292(5) 0.067(3) Uiso 0.625(5) d P 1
C55A C 0.8440(13) 0.5823(6) 0.0681(4) 0.070(3) Uiso 0.625(5) d P 1
H55A H 0.8017(13) 0.5511(6) 0.0753(4) 0.084 Uiso 0.625(5) calc PR 1
C56A C 0.8641(12) 0.6258(5) 0.0945(4) 0.063(3) Uiso 0.625(5) d P 1
H56A H 0.8362(12) 0.6228(5) 0.1203(4) 0.075 Uiso 0.625(5) calc PR 1
C57A C 0.8085(15) 0.5079(7) 0.0146(5) 0.086(4) Uiso 0.625(5) d P 1
H57A H 0.8143(87) 0.4765(15) -0.0019(17) 0.129 Uiso 0.625(5) calc PR 1
H57B H 0.7218(25) 0.5184(18) 0.0168(30) 0.129 Uiso 0.625(5) calc PR 1
H57C H 0.8424(67) 0.4999(30) 0.0404(14) 0.129 Uiso 0.625(5) calc PR 1
O9B O 0.9366(17) 0.5339(8) 0.0260(6) 0.093(3) Uiso 0.375(5) d P 2
C52B C 1.0496(19) 0.6538(8) 0.0798(6) 0.055(3) Uiso 0.375(5) d P 2
H52B H 1.1224(19) 0.6695(8) 0.0901(6) 0.066 Uiso 0.375(5) calc PR 2
C53B C 1.0476(22) 0.6040(10) 0.0605(7) 0.070(3) Uiso 0.375(5) d P 2
H53B H 1.1210(22) 0.5838(10) 0.0580(7) 0.085 Uiso 0.375(5) calc PR 2
C54B C 0.9269(25) 0.5840(10) 0.0442(8) 0.067(3) Uiso 0.375(5) d P 2
C55B C 0.8235(23) 0.6161(10) 0.0436(7) 0.070(3) Uiso 0.375(5) d P 2
H55B H 0.7515(23) 0.6062(10) 0.0295(7) 0.084 Uiso 0.375(5) calc PR 2
C56B C 0.8281(17) 0.6654(7) 0.0651(5) 0.063(3) Uiso 0.375(5) d P 2
H56B H 0.7580(17) 0.6877(7) 0.0667(5) 0.075 Uiso 0.375(5) calc PR 2
C57B C 0.8409(17) 0.4983(7) -0.0037(5) 0.086(4) Uiso 0.375(5) d PR 2
H57D H 0.7923(17) 0.4737(7) 0.0118(5) 0.129 Uiso 0.375(5) calc PR 2
H57E H 0.8901(17) 0.4785(7) -0.0223(5) 0.129 Uiso 0.375(5) calc PR 2
H57F H 0.7851(17) 0.5224(7) -0.0176(5) 0.129 Uiso 0.375(5) calc PR 2
C58 C 1.1484(6) 0.8305(4) 0.1288(2) 0.055(2) Uani 1 d . .
C59 C 1.2277(7) 0.8356(4) 0.0963(2) 0.057(2) Uani 1 d . .
H59 H 1.2115(7) 0.8155(4) 0.0736(2) 0.069 Uiso 1 calc R .
C60 C 1.3298(7) 0.8701(3) 0.0977(2) 0.060(2) Uani 1 d . .
H60 H 1.3831(7) 0.8723(3) 0.0762(2) 0.072 Uiso 1 calc R .
C61 C 1.3534(6) 0.9011(3) 0.1305(2) 0.052(2) Uani 1 d . .
C62 C 1.2776(6) 0.8967(3) 0.1634(2) 0.052(2) Uani 1 d . .
H62 H 1.2947(6) 0.9171(3) 0.1859(2) 0.063 Uiso 1 calc R .
C63 C 1.1764(6) 0.8616(4) 0.1624(2) 0.057(2) Uani 1 d . .
H63 H 1.1258(6) 0.8585(4) 0.1845(2) 0.068 Uiso 1 calc R .
C64 C 1.4833(8) 0.9681(4) 0.1613(3) 0.072(2) Uani 1 d . .
H64A H 1.5546(36) 0.9905(18) 0.1556(7) 0.109 Uiso 1 calc R .
H64B H 1.5031(55) 0.9454(4) 0.1835(5) 0.109 Uiso 1 calc R .
H64C H 1.4123(22) 0.9904(18) 0.1675(11) 0.109 Uiso 1 calc R .
C65 C 0.7271(6) 0.8385(3) 0.0818(2) 0.048(2) Uani 1 d . .
H65 H 0.6961(6) 0.8557(3) 0.0593(2) 0.057 Uiso 1 calc R .
C66 C 0.6150(6) 0.7628(3) 0.0607(2) 0.038(2) Uani 1 d . .
C67 C 0.4971(6) 0.7462(3) 0.0712(2) 0.050(2) Uani 1 d . .
H67 H 0.4685(6) 0.7529(3) 0.0966(2) 0.060 Uiso 1 calc R .
C68 C 0.4189(7) 0.7193(3) 0.0439(2) 0.056(2) Uani 1 d . .
H68 H 0.3391(7) 0.7082(3) 0.0515(2) 0.067 Uiso 1 calc R .
C69 C 0.4567(7) 0.7093(3) 0.0072(2) 0.045(2) Uani 1 d . .
C70 C 0.5753(8) 0.7257(4) -0.0038(2) 0.069(2) Uani 1 d . .
H70 H 0.6025(8) 0.7191(4) -0.0294(2) 0.082 Uiso 1 calc R .
C71 C 0.6540(8) 0.7519(4) 0.0226(2) 0.070(3) Uani 1 d . .
H71 H 0.7341(8) 0.7624(4) 0.0148(2) 0.084 Uiso 1 calc R .
C72A C 0.2905(11) 0.6484(6) -0.0081(4) 0.069(3) Uiso 0.74(2) d P 1
H72A H 0.3274(15) 0.6214(20) 0.0088(20) 0.104 Uiso 0.74(2) calc PR 1
H72B H 0.2494(51) 0.6313(25) -0.0302(4) 0.104 Uiso 0.74(2) calc PR 1
H72C H 0.2300(42) 0.6688(8) 0.0065(20) 0.104 Uiso 0.74(2) calc PR 1
C72B C 0.2680(32) 0.6824(17) -0.0199(11) 0.069(3) Uiso 0.26(2) d P 2
H72D H 0.2347(36) 0.6596(80) -0.0405(46) 0.104 Uiso 0.26(2) calc PR 2
H72E H 0.2349(35) 0.7182(22) -0.0231(73) 0.104 Uiso 0.26(2) calc PR 2
H72F H 0.2442(32) 0.6684(93) 0.0054(29) 0.104 Uiso 0.26(2) calc PR 2
C73 C 0.8244(6) 0.9206(3) 0.0996(2) 0.046(2) Uani 1 d . .
C74 C 0.7308(7) 0.9553(3) 0.0868(2) 0.056(2) Uani 1 d . .
H74 H 0.6505(7) 0.9417(3) 0.0818(2) 0.067 Uiso 1 calc R .
C75 C 0.7529(7) 1.0091(3) 0.0812(2) 0.056(2) Uani 1 d . .
H75 H 0.6877(7) 1.0315(3) 0.0726(2) 0.068 Uiso 1 calc R .
C76 C 0.8713(7) 1.0306(3) 0.0881(2) 0.054(2) Uani 1 d . .
C77 C 0.9656(7) 0.9971(3) 0.1024(2) 0.061(2) Uani 1 d . .
H77 H 1.0446(7) 1.0114(3) 0.1084(2) 0.073 Uiso 1 calc R .
C78 C 0.9441(7) 0.9424(3) 0.1079(2) 0.059(2) Uani 1 d . .
H78 H 1.0088(7) 0.9203(3) 0.1171(2) 0.071 Uiso 1 calc R .
C79 C 0.8020(9) 1.1205(4) 0.0756(4) 0.113(4) Uani 1 d . .
H79A H 0.8338(18) 1.1567(5) 0.0756(27) 0.169 Uiso 1 calc R .
H79B H 0.7392(41) 1.1170(26) 0.0955(15) 0.169 Uiso 1 calc R .
H79C H 0.7653(55) 1.1125(23) 0.0502(12) 0.169 Uiso 1 calc R .
C80 C 0.6146(6) 0.8140(3) 0.1948(2) 0.0336(15) Uani 1 d . .
H80 H 0.5480(6) 0.8225(3) 0.2113(2) 0.040 Uiso 1 calc R .
O13A O 0.2614(10) 0.6040(4) 0.1812(3) 0.062(2) Uiso 0.514(5) d P 1
C81A C 0.5209(13) 0.7274(6) 0.1793(4) 0.031(2) Uiso 0.514(5) d P 1
C82A C 0.5568(13) 0.6753(5) 0.1848(4) 0.037(2) Uiso 0.514(5) d P 1
H82A H 0.6415(13) 0.6668(5) 0.1883(4) 0.045 Uiso 0.514(5) calc PR 1
C83A C 0.4663(13) 0.6351(6) 0.1851(4) 0.051(3) Uiso 0.514(5) d P 1
H83A H 0.4906(13) 0.5992(6) 0.1875(4) 0.062 Uiso 0.514(5) calc PR 1
C84A C 0.3420(14) 0.6480(5) 0.1818(4) 0.039(2) Uiso 0.514(5) d P 1
C85A C 0.3006(14) 0.7005(7) 0.1782(4) 0.042(3) Uiso 0.514(5) d P 1
H85A H 0.2155(14) 0.7094(7) 0.1772(4) 0.051 Uiso 0.514(5) calc PR 1
C86A C 0.3973(13) 0.7402(5) 0.1763(4) 0.034(2) Uiso 0.514(5) d P 1
H86A H 0.3748(13) 0.7761(5) 0.1728(4) 0.041 Uiso 0.514(5) calc PR 1
C87A C 0.1369(20) 0.6109(10) 0.1723(7) 0.086(4) Uiso 0.514(5) d P 1
H87A H 0.0942(33) 0.5769(15) 0.1738(43) 0.129 Uiso 0.514(5) calc PR 1
H87B H 0.1283(20) 0.6251(56) 0.1460(17) 0.129 Uiso 0.514(5) calc PR 1
H87C H 0.1006(39) 0.6357(48) 0.1907(27) 0.129 Uiso 0.514(5) calc PR 1
O13B O 0.1666(11) 0.6463(5) 0.1718(3) 0.062(2) Uiso 0.486(5) d P 2
C81B C 0.4956(14) 0.7397(6) 0.1730(4) 0.031(2) Uiso 0.486(5) d P 2
C82B C 0.5049(13) 0.6829(5) 0.1680(4) 0.037(2) Uiso 0.486(5) d P 2
H82B H 0.5840(13) 0.6673(5) 0.1652(4) 0.045 Uiso 0.486(5) calc PR 2
C83B C 0.3970(16) 0.6497(7) 0.1672(5) 0.051(3) Uiso 0.486(5) d P 2
H83B H 0.4043(16) 0.6128(7) 0.1632(5) 0.062 Uiso 0.486(5) calc PR 2
C84B C 0.2815(14) 0.6728(7) 0.1724(4) 0.039(2) Uiso 0.486(5) d P 2
C85B C 0.2691(14) 0.7294(6) 0.1765(4) 0.042(3) Uiso 0.486(5) d P 2
H85B H 0.1897(14) 0.7449(6) 0.1788(4) 0.051 Uiso 0.486(5) calc PR 2
C86B C 0.3755(13) 0.7614(6) 0.1770(4) 0.034(2) Uiso 0.486(5) d P 2
H86B H 0.3667(13) 0.7984(6) 0.1801(4) 0.041 Uiso 0.486(5) calc PR 2
C87B C 0.1699(22) 0.5910(9) 0.1632(7) 0.086(4) Uiso 0.486(5) d P 2
H87D H 0.0859(27) 0.5783(15) 0.1579(42) 0.129 Uiso 0.486(5) calc PR 2
H87E H 0.2051(127) 0.5719(11) 0.1854(17) 0.129 Uiso 0.486(5) calc PR 2
H87F H 0.2211(113) 0.5851(11) 0.1404(26) 0.129 Uiso 0.486(5) calc PR 2
C88 C 0.7298(6) 0.8900(2) 0.2188(2) 0.0335(15) Uani 1 d . .
C89 C 0.7084(6) 0.8848(3) 0.2585(2) 0.047(2) Uani 1 d . .
H89 H 0.6765(6) 0.8526(3) 0.2683(2) 0.056 Uiso 1 calc R .
C90 C 0.7337(7) 0.9268(3) 0.2842(2) 0.059(2) Uani 1 d . .
H90 H 0.7188(7) 0.9226(3) 0.3110(2) 0.071 Uiso 1 calc R .
C91 C 0.7806(7) 0.9747(3) 0.2705(3) 0.057(2) Uani 1 d . .
C92 C 0.8040(8) 0.9799(3) 0.2318(3) 0.063(2) Uani 1 d . .
H92 H 0.8363(8) 1.0123(3) 0.2225(3) 0.075 Uiso 1 calc R .
C93 C 0.7812(7) 0.9384(3) 0.2055(2) 0.055(2) Uani 1 d . .
H93 H 0.8001(7) 0.9427(3) 0.1789(2) 0.066 Uiso 1 calc R .
O14A O 0.8172(14) 1.0237(8) 0.2870(5) 0.077(3) Uiso 0.466(13) d P 1
C94A C 0.8094(24) 1.0617(11) 0.2953(8) 0.105(5) Uiso 0.466(13) d P 1
H94A H 0.8801(91) 1.0818(19) 0.2858(47) 0.157 Uiso 0.466(13) calc PR 1
H94B H 0.8075(175) 1.0635(13) 0.3236(8) 0.157 Uiso 0.466(13) calc PR 1
H94C H 0.7329(89) 1.0766(24) 0.2845(45) 0.157 Uiso 0.466(13) calc PR 1
O14B O 0.7970(14) 1.0097(5) 0.3040(6) 0.077(3) Uiso 0.534(13) d P 2
C94B C 0.7482(21) 1.0264(9) 0.3258(7) 0.105(5) Uiso 0.534(13) d P 2
H94D H 0.6985(116) 1.0556(42) 0.3155(11) 0.157 Uiso 0.534(13) calc PR 2
H94E H 0.8054(22) 1.0397(57) 0.3457(23) 0.157 Uiso 0.534(13) calc PR 2
H94F H 0.6937(110) 0.9998(19) 0.3371(31) 0.157 Uiso 0.534(13) calc PR 2

loop_
_atom_type_symbol
_atom_type_description
_atom_type_scat_dispersion_real
_atom_type_scat_dispersion_imag
_atom_type_scat_source
C C 0.0033 0.0016 'International Tables Vol C Tables 4.2.6.8 and 6.1.1.4'
H H 0.0000 0.0000 'International Tables Vol C Tables 4.2.6.8 and 6.1.1.4'
N N 0.0061 0.0033 'International Tables Vol C Tables 4.2.6.8 and 6.1.1.4'
O O 0.0106 0.0060 'International Tables Vol C Tables 4.2.6.8 and 6.1.1.4'
Mo Mo -1.6832 0.6857 'International Tables Vol C Tables 4.2.6.8 and 6.1.1.4'

loop_
_geom_angle_atom_site_label_1
_geom_angle_atom_site_label_2
_geom_angle_atom_site_label_3
_geom_angle
_geom_angle_publ_flag
Mo2 Mo1 O1 96.14(11) y
Mo2 Mo1 N1 93.00(14) y
O1 Mo1 N1 85.9(2) y
Mo2 Mo1 N5 92.36(14) y
O1 Mo1 N5 88.9(2) y
N1 Mo1 N5 172.9(2) y
Mo2 Mo1 N3 93.47(13) y
O1 Mo1 N3 170.2(2) y
N1 Mo1 N3 91.8(2) y
N5 Mo1 N3 92.5(2) y
Mo1 Mo2 N4 92.30(13) y
Mo1 Mo2 N6 93.21(13) y
N4 Mo2 N6 91.5(2) y
Mo1 Mo2 N2 92.37(13) y
N4 Mo2 N2 90.5(2) y
N6 Mo2 N2 174.0(2) y
Mo1 Mo2 N13 88.91(12) y
N4 Mo2 N13 176.8(2) y
N6 Mo2 N13 85.5(2) y
N2 Mo2 N13 92.5(2) y
Mo4 Mo3 N9 92.52(15) y
Mo4 Mo3 O2 95.39(12) y
N9 Mo3 O2 171.6(2) y
Mo4 Mo3 N7 92.9(2) y
N9 Mo3 N7 90.9(2) y
O2 Mo3 N7 85.8(2) y
Mo4 Mo3 N11 91.62(13) y
N9 Mo3 N11 92.6(2) y
O2 Mo3 N11 90.1(2) y
N7 Mo3 N11 174.1(2) y
Mo3 Mo4 N12 93.66(14) y
Mo3 Mo4 N10 93.01(14) y
N12 Mo4 N10 92.2(2) y
Mo3 Mo4 N8 92.1(2) y
N12 Mo4 N8 172.9(2) y
N10 Mo4 N8 91.6(2) y
Mo3 Mo4 N14 89.57(13) y
N12 Mo4 N14 84.7(2) y
N10 Mo4 N14 176.1(2) y
N8 Mo4 N14 91.3(2) y
C1 O1 Mo1 120.2(4) y
C2 O2 Mo3 119.0(4) y
C9 O3 C12 117.0(7) n
C16 O4 C19 118.4(6) n
C34 O6 C31 116.8(8) n
C46 O8 C49 117.8(7) n
C61 O10 C64 117.9(6) n
C72B O11 C69 119.7(17) n
C69 O11 C72A 115.0(7) n
C76 O12 C79 116.9(7) n
C5 N1 C6 120.1(5) y
C5 N1 Mo1 117.6(4) y
C6 N1 Mo1 121.7(4) y
C5 N2 C13 115.3(5) y
C5 N2 Mo2 115.8(4) y
C13 N2 Mo2 128.8(4) y
C20 N3 C21 118.0(5) y
C20 N3 Mo1 115.6(4) y
C21 N3 Mo1 126.4(4) y
C20 N4 C28 115.9(5) y
C20 N4 Mo2 117.5(4) y
C28 N4 Mo2 126.0(4) y
C35 N5 C36A 115.6(8) y
C35 N5 C36B 123.0(9) y
C35 N5 Mo1 117.5(4) y
C36A N5 Mo1 126.8(8) y
C36B N5 Mo1 119.3(8) y
C35 N6 C43 118.3(5) y
C35 N6 Mo2 116.0(4) y
C43 N6 Mo2 125.4(4) y
C50 N7 C51 118.9(6) y
C50 N7 Mo3 117.9(5) y
C51 N7 Mo3 123.3(5) y
C50 N8 C58 118.8(6) y
C50 N8 Mo4 117.8(5) y
C58 N8 Mo4 123.1(5) y
C65 N9 C66 116.8(5) y
C65 N9 Mo3 118.6(4) y
C66 N9 Mo3 124.5(4) y
C65 N10 C73 117.2(6) y
C65 N10 Mo4 115.7(5) y
C73 N10 Mo4 126.6(4) y
C80 N11 C81A 123.2(7) y
C80 N11 C81B 115.9(8) y
C80 N11 Mo3 118.0(4) y
C81A N11 Mo3 118.2(6) y
C81B N11 Mo3 125.1(7) y
C80 N12 C88 120.5(5) y
C80 N12 Mo4 117.1(4) y
C88 N12 Mo4 119.0(4) y
C3 N13 C1 115.1(5) y
C3 N13 Mo2 127.3(4) y
C1 N13 Mo2 117.4(4) y
C3 N14 C2 116.1(5) y
C3 N14 Mo4 127.5(4) y
C2 N14 Mo4 116.4(4) y
O1 C1 C4 123.8(6) y
O1 C1 N13 116.6(5) y
C4 C1 N13 119.6(5) y
O2 C2 C4 123.7(7) y
O2 C2 N14 117.6(6) y
C4 C2 N14 118.7(6) y
N14 C3 N13 127.9(6) y
C2 C4 C1 120.4(7) y
N1 C5 N2 121.2(6) y
C11 C6 C7 118.1(6) n
C11 C6 N1 120.1(6) n
C7 C6 N1 121.4(6) n
C8 C7 C6 119.5(7) n
C9 C8 C7 121.3(8) n
C8 C9 C10 119.8(7) n
C8 C9 O3 115.4(8) n
C10 C9 O3 124.8(8) n
C9 C10 C11 118.9(7) n
C6 C11 C10 122.3(7) n
C18 C13 C14 117.4(6) n
C18 C13 N2 120.9(5) n
C14 C13 N2 121.6(6) n
C15 C14 C13 121.3(7) n
C16 C15 C14 120.5(7) n
C15 C16 C17 119.9(7) n
C15 C16 O4 115.4(6) n
C17 C16 O4 124.7(7) n
C16 C17 C18 119.6(6) n
C13 C18 C17 121.3(6) n
N3 C20 N4 121.1(5) y
C26A C21 C22 112.5(9) n
C26A C21 N3 124.1(9) n
C22 C21 N3 120.7(6) n
C22 C21 C26B 118.0(7) n
N3 C21 C26B 119.3(7) n
C21 C22 C23 123.9(7) n
C24A C23 C22 122.6(11) n
C22 C23 C24B 115.0(8) n
C24A O5A C27A 114.0(14) n
C23 C24A O5A 128.6(15) n
C23 C24A C25A 117.5(15) n
O5A C24A C25A 113.4(15) n
C24A C25A C26A 120.1(15) n
C21 C26A C25A 121.1(14) n
C24B O5B C27B 116.6(11) n
C25B C24B O5B 116.7(12) n
C25B C24B C23 120.8(11) n
O5B C24B C23 122.3(10) n
C24B C25B C26B 122.1(13) n
C25B C26B C21 118.1(11) n
C29 C28 C33 117.6(6) n
C29 C28 N4 121.5(6) n
C33 C28 N4 120.6(6) n
C28 C29 C30 120.7(7) n
C31 C30 C29 119.3(7) n
C32 C31 C30 121.0(7) n
C32 C31 O6 115.2(8) n
C30 C31 O6 123.7(8) n
C33 C32 C31 119.2(8) n
C32 C33 C28 122.1(7) n
N5 C35 N6 120.8(6) y
C39A O7A C42A 117.1(11) n
N5 C36A C37A 124.2(14) n
N5 C36A C41A 120.9(14) n
C37A C36A C41A 114.4(14) n
C36A C37A C38A 125.5(14) n
C37A C38A C39A 119.2(13) n
O7A C39A C38A 117.4(12) n
O7A C39A C40A 124.2(13) n
C38A C39A C40A 118.3(13) n
C41A C40A C39A 119.3(12) n
C40A C41A C36A 123.1(13) n
C39B O7B C42B 116.2(13) n
C41B C36B C37B 118.4(17) n
C41B C36B N5 117.7(16) n
C37B C36B N5 122.8(15) n
C38B C37B C36B 119.6(16) n
C39B C38B C37B 120.3(15) n
C40B C39B C38B 119.2(15) n
C40B C39B O7B 116.0(14) n
C38B C39B O7B 124.9(14) n
C39B C40B C41B 122.1(16) n
C36B C41B C40B 120.3(16) n
C48 C43 C44 117.3(6) n
C48 C43 N6 121.1(6) n
C44 C43 N6 121.5(6) n
C45 C44 C43 120.5(7) n
C44 C45 C46 121.4(7) n
C47 C46 O8 126.2(8) n
C47 C46 C45 118.8(7) n
O8 C46 C45 115.1(7) n
C46 C47 C48 120.1(7) n
C43 C48 C47 121.9(6) n
N8 C50 N7 119.0(6) y
C56B C51 C52B 131.0(13) n
C56B C51 N7 117.3(10) n
C52A C51 N7 125.9(8) n
C52B C51 N7 111.6(10) n
C52A C51 C56A 110.2(9) n
N7 C51 C56A 122.6(8) n
C57A O9A C54A 110.3(13) n
C53A C52A C51 125.7(12) n
C54A C53A C52A 122.6(16) n
C53A C54A C55A 124.2(16) n
C53A C54A O9A 118.0(15) n
C55A C54A O9A 117.6(13) n
C56A C55A C54A 114.9(14) n
C55A C56A C51 122.1(12) n
C54B O9B C57B 133.6(19) n
C53B C52B C51 112.7(18) n
C52B C53B C54B 118.7(22) n
C55B C54B O9B 125.6(23) n
C55B C54B C53B 120.5(23) n
O9B C54B C53B 113.4(22) n
C54B C55B C56B 118.3(22) n
C51 C56B C55B 117.4(18) n
C59 C58 C63 117.7(7) n
C59 C58 N8 123.6(7) n
C63 C58 N8 118.7(6) n
C60 C59 C58 120.6(7) n
C61 C60 C59 120.7(7) n
C60 C61 O10 115.7(7) n
C60 C61 C62 120.3(7) n
O10 C61 C62 124.0(7) n
C63 C62 C61 119.2(7) n
C62 C63 C58 121.5(7) n
N9 C65 N10 120.0(6) y
C67 C66 C71 117.9(6) n
C67 C66 N9 120.0(6) n
C71 C66 N9 122.0(6) n
C66 C67 C68 120.5(7) n
C69 C68 C67 121.3(7) n
C68 C69 C70 118.9(6) n
C68 C69 O11 126.1(7) n
C70 C69 O11 115.0(6) n
C69 C70 C71 120.8(7) n
C70 C71 C66 120.7(7) n
C74 C73 C78 117.8(7) n
C74 C73 N10 123.6(6) n
C78 C73 N10 118.5(7) n
C75 C74 C73 121.9(7) n
C74 C75 C76 120.6(8) n
O12 C76 C75 125.0(8) n
O12 C76 C77 116.3(7) n
C75 C76 C77 118.6(7) n
C76 C77 C78 121.0(7) n
C77 C78 C73 120.0(8) n
N11 C80 N12 119.2(6) y
C87A O13A C84A 120.0(15) n
C86A C81A C82A 120.3(13) n
C86A C81A N11 119.7(11) n
C82A C81A N11 119.9(11) n
C81A C82A C83A 119.5(13) n
C84A C83A C82A 120.2(14) n
C83A C84A C85A 122.4(14) n
C83A C84A O13A 114.4(12) n
C85A C84A O13A 123.1(14) n
C84A C85A C86A 115.3(13) n
C81A C86A C85A 122.2(13) n
C84B O13B C87B 116.3(15) n
C86B C81B C82B 117.4(14) n
C86B C81B N11 127.2(12) n
C82B C81B N11 115.4(12) n
C83B C82B C81B 121.5(14) n
C84B C83B C82B 118.8(15) n
C83B C84B O13B 126.2(15) n
C83B C84B C85B 120.9(15) n
O13B C84B C85B 112.8(13) n
C86B C85B C84B 119.6(15) n
C85B C86B C81B 121.8(14) n
C89 C88 C93 117.8(6) n
C89 C88 N12 123.4(6) n
C93 C88 N12 118.7(6) n
C88 C89 C90 120.8(7) n
C91 C90 C89 120.8(8) n
C92 C91 C90 118.9(7) n
C92 C91 O14A 104.7(11) n
C90 C91 O14A 136.4(12) n
C92 C91 O14B 133.6(11) n
C90 C91 O14B 107.5(10) n
C91 C92 C93 121.7(7) n
C92 C93 C88 120.0(7) n
C94A O14A C91 157.6(23) n
C94B O14B C91 140.9(20) n

loop_
_geom_bond_atom_site_label_1
_geom_bond_atom_site_label_2
_geom_bond_distance
_geom_bond_publ_flag
Mo1 Mo2 2.0893(8) y
Mo1 O1 2.099(4) y
Mo1 N1 2.131(5) y
Mo1 N5 2.137(5) y
Mo1 N3 2.151(5) y
Mo2 N4 2.131(5) y
Mo2 N6 2.149(5) y
Mo2 N2 2.174(5) y
Mo2 N13 2.229(5) y
Mo3 Mo4 2.0844(8) y
Mo3 N9 2.101(5) y
Mo3 O2 2.121(4) y
Mo3 N7 2.137(6) y
Mo3 N11 2.142(5) y
Mo4 N12 2.120(5) y
Mo4 N10 2.132(5) y
Mo4 N8 2.155(6) y
Mo4 N14 2.212(5) y
O1 C1 1.292(7) y
O2 C2 1.288(7) y
O3 C9 1.381(9) n
O3 C12 1.409(11) n
O4 C16 1.376(8) n
O4 C19 1.388(10) n
O6 C34 1.383(11) n
O6 C31 1.395(9) n
O8 C46 1.376(9) n
O8 C49 1.411(11) n
O10 C61 1.371(9) n
O10 C64 1.420(10) n
O11 C72B 1.27(3) n
O11 C69 1.379(8) n
O11 C72A 1.436(13) n
O12 C76 1.373(9) n
O12 C79 1.425(10) n
N1 C5 1.310(8) y
N1 C6 1.419(8) y
N2 C5 1.320(8) y
N2 C13 1.431(8) y
N3 C20 1.321(8) y
N3 C21 1.421(8) y
N4 C20 1.328(8) y
N4 C28 1.414(8) y
N5 C35 1.321(8) y
N5 C36A 1.35(2) y
N5 C36B 1.52(2) y
N6 C35 1.324(8) y
N6 C43 1.435(8) y
N7 C50 1.323(9) y
N7 C51 1.402(9) y
N8 C50 1.321(10) y
N8 C58 1.432(9) y
N9 C65 1.304(9) y
N9 C66 1.429(8) y
N10 C65 1.343(8) y
N10 C73 1.419(9) y
N11 C80 1.324(8) y
N11 C81A 1.428(15) y
N11 C81B 1.44(2) y
N12 C80 1.325(8) y
N12 C88 1.420(8) y
N13 C3 1.333(7) y
N13 C1 1.395(8) y
N14 C3 1.321(7) y
N14 C2 1.395(9) y
C1 C4 1.376(9) y
C2 C4 1.375(9) y
C6 C11 1.373(9) n
C6 C7 1.399(10) n
C7 C8 1.388(10) n
C8 C9 1.368(11) n
C9 C10 1.378(11) n
C10 C11 1.388(10) n
C13 C18 1.380(9) n
C13 C14 1.391(9) n
C14 C15 1.378(10) n
C15 C16 1.367(10) n
C16 C17 1.369(9) n
C17 C18 1.400(9) n
C21 C26A 1.34(2) n
C21 C22 1.368(9) n
C21 C26B 1.492(14) n
C22 C23 1.389(9) n
C23 C24A 1.20(2) n
C23 C24B 1.53(2) n
O5A C24A 1.39(2) n
O5A C27A 1.40(2) n
C24A C25A 1.41(2) n
C25A C26A 1.41(2) n
O5B C24B 1.376(15) n
O5B C27B 1.43(2) n
C24B C25B 1.35(2) n
C25B C26B 1.39(2) n
C28 C29 1.371(9) n
C28 C33 1.407(10) n
C29 C30 1.402(10) n
C30 C31 1.376(12) n
C31 C32 1.366(11) n
C32 C33 1.361(10) n
O7A C39A 1.36(2) n
O7A C42A 1.38(2) n
C36A C37A 1.36(2) n
C36A C41A 1.40(2) n
C37A C38A 1.37(2) n
C38A C39A 1.39(2) n
C39A C40A 1.41(2) n
C40A C41A 1.39(2) n
O7B C39B 1.38(2) n
O7B C42B 1.48(2) n
C36B C41B 1.36(2) n
C36B C37B 1.41(3) n
C37B C38B 1.40(2) n
C38B C39B 1.36(2) n
C39B C40B 1.35(2) n
C40B C41B 1.37(2) n
C43 C48 1.371(9) n
C43 C44 1.408(9) n
C44 C45 1.364(10) n
C45 C46 1.384(11) n
C46 C47 1.366(10) n
C47 C48 1.391(9) n
C51 C56B 1.25(2) n
C51 C52A 1.385(14) n
C51 C52B 1.40(2) n
C51 C56A 1.523(15) n
O9A C57A 1.27(2) n
O9A C54A 1.50(2) n
C52A C53A 1.37(2) n
C53A C54A 1.21(2) n
C54A C55A 1.44(2) n
C55A C56A 1.41(2) n
O9B C54B 1.39(3) n
O9B C57B 1.67(3) n
C52B C53B 1.40(3) n
C53B C54B 1.47(3) n
C54B C55B 1.36(4) n
C55B C56B 1.42(3) n
C58 C59 1.398(10) n
C58 C63 1.403(10) n
C59 C60 1.382(11) n
C60 C61 1.370(11) n
C61 C62 1.387(10) n
C62 C63 1.383(10) n
C66 C67 1.369(9) n
C66 C71 1.384(10) n
C67 C68 1.404(9) n
C68 C69 1.334(10) n
C69 C70 1.379(10) n
C70 C71 1.380(10) n
C73 C74 1.380(10) n
C73 C78 1.407(9) n
C74 C75 1.370(11) n
C75 C76 1.382(10) n
C76 C77 1.385(11) n
C77 C78 1.387(11) n
O13A C87A 1.36(2) n
O13A C84A 1.39(2) n
C81A C86A 1.35(2) n
C81A C82A 1.36(2) n
C82A C83A 1.38(2) n
C83A C84A 1.36(2) n
C84A C85A 1.38(2) n
C85A C86A 1.42(2) n
O13B C84B 1.39(2) n
O13B C87B 1.40(3) n
C81B C86B 1.39(2) n
C81B C82B 1.42(2) n
C82B C83B 1.41(2) n
C83B C84B 1.37(2) n
C84B C85B 1.42(2) n
C85B C86B 1.38(2) n
C88 C89 1.373(9) n
C88 C93 1.395(9) n
C89 C90 1.380(10) n
C90 C91 1.370(11) n
C91 C92 1.342(11) n
C91 O14A 1.39(2) n
C91 O14B 1.43(2) n
C92 C93 1.382(10) n
O14A C94A 0.99(2) n
O14B C94B 1.00(2) n
